data_4021352
loop_
_publ_author_name
'Gullapalli Kumaraswamy'
'Mogilisetti Padmaja'
'Bekkam Markondaiah'
'Nivedita Jena'
'Balasubramanian Sridhar'
'Marelli Udaya Kiran'

_publ_section_title
;
 Oppolzer Sultam Directed Aldol as a Key Step for the
 Stereoselective Syntheses of Antitumor Antibiotic Belactosin C
 and Its Synthetic Congeners
;
_journal_name_full 'Journal of Organic Chemistry'
_journal_page_first 337
_journal_page_last 340
_journal_paper_doi 10.1021/jo0516887
_journal_volume 71
_journal_year 2006
_chemical_absolute_configuration unk
_chemical_formula_moiety 'C24 H35 N O5 S'
_chemical_formula_sum 'C24 H35 N O5 S'
_chemical_formula_weight 449.59
_chemical_name_systematic
; 
N-[(2R)-2-[2'-benzyloxy-1'R-hydroxy)ethy]pentanoyl]borane-10,2-sultam
;
_space_group_IT_number 4
_symmetry_cell_setting monoclinic
_symmetry_space_group_name_Hall 'P 2yb'
_symmetry_space_group_name_H-M 'P 1 21 1'
_atom_sites_solution_hydrogens geom
_atom_sites_solution_primary direct
_atom_sites_solution_secondary difmap
_audit_creation_method SHELXL-97
_cell_angle_alpha 90.00
_cell_angle_beta 103.256(1)
_cell_angle_gamma 90.00
_cell_formula_units_Z 4
_cell_length_a 11.1859(9)
_cell_length_b 18.5274(15)
_cell_length_c 12.1749(10)
_cell_measurement_reflns_used 5622
_cell_measurement_temperature 273(2)
_cell_measurement_theta_max 26.21
_cell_measurement_theta_min 2.17
_cell_volume 2456.0(3)
_computing_cell_refinement 'SAINT (Bruker, 2001)'
_computing_data_collection 'SMART (Bruker, 2001)'
_computing_data_reduction SAINT
_computing_molecular_graphics 'SHELXTL/PC (Sheldrick, 1990)'
_computing_publication_material SHELXL97
_computing_structure_refinement 'SHELXL-97 (Sheldrick, 1997)'
_computing_structure_solution 'SHELXS-97 (Sheldrick, 1997)'
_diffrn_ambient_temperature 273(2)
_diffrn_measured_fraction_theta_full 0.938
_diffrn_measured_fraction_theta_max 0.938
_diffrn_measurement_device 'Bruker SMART APEX CCD area-detector'
_diffrn_measurement_device_type 'CCD Area Detector'
_diffrn_measurement_method '\w scan'
_diffrn_radiation_monochromator graphite
_diffrn_radiation_source 'fine-focus sealed tube'
_diffrn_radiation_type MoK\a
_diffrn_radiation_wavelength 0.71073
_diffrn_reflns_av_R_equivalents 0.0263
_diffrn_reflns_av_sigmaI/netI 0.0359
_diffrn_reflns_limit_h_max 14
_diffrn_reflns_limit_h_min -13
_diffrn_reflns_limit_k_max 22
_diffrn_reflns_limit_k_min -24
_diffrn_reflns_limit_l_max 15
_diffrn_reflns_limit_l_min -15
_diffrn_reflns_number 14395
_diffrn_reflns_theta_full 28.02
_diffrn_reflns_theta_max 28.02
_diffrn_reflns_theta_min 1.72
_diffrn_standards_number 0
_exptl_absorpt_coefficient_mu 0.165
_exptl_absorpt_correction_type none
_exptl_crystal_colour colorless
_exptl_crystal_density_diffrn 1.216
_exptl_crystal_density_method 'not measured'
_exptl_crystal_description block
_exptl_crystal_F_000 968
_exptl_crystal_size_max 0.30
_exptl_crystal_size_mid 0.18
_exptl_crystal_size_min 0.11
_refine_diff_density_max 0.481
_refine_diff_density_min -0.216
_refine_diff_density_rms 0.066
_refine_ls_extinction_method none
_refine_ls_goodness_of_fit_ref 1.040
_refine_ls_hydrogen_treatment constr
_refine_ls_matrix_type full
_refine_ls_number_parameters 549
_refine_ls_number_reflns 5747
_refine_ls_number_restraints 1
_refine_ls_restrained_S_all 1.040
_refine_ls_R_factor_all 0.0832
_refine_ls_R_factor_gt 0.0577
_refine_ls_shift/su_max 0.000
_refine_ls_shift/su_mean 0.000
_refine_ls_structure_factor_coef Fsqd
_refine_ls_weighting_details 'calc w=1/[\s^2^(Fo^2^)+(0.1059P)^2^+0.3847P] where P=(Fo^2^+2Fc^2^)/3'
_refine_ls_weighting_scheme calc
_refine_ls_wR_factor_gt 0.1463
_refine_ls_wR_factor_ref 0.1703
_reflns_number_gt 4308
_reflns_number_total 5747
_reflns_threshold_expression I>2\s(I)
_cod_data_source_file jo0516887si20050810_073404_3.cif
_cod_original_sg_symbol_H-M 'P 21'
_cod_database_code 4021352

loop_
_symmetry_equiv_pos_as_xyz
'x, y, z'
'-x, y+1/2, -z'

loop_
_atom_site_label
_atom_site_type_symbol
_atom_site_fract_x
_atom_site_fract_y
_atom_site_fract_z
_atom_site_U_iso_or_equiv
_atom_site_adp_type
_atom_site_occupancy
_atom_site_symmetry_multiplicity
_atom_site_calc_flag
_atom_site_refinement_flags
S1 S 0.68064(11) 0.51750(6) 0.96432(9) 0.0556(3) Uani 1 1 d .
O1 O 0.6043(4) 0.5802(2) 0.9563(4) 0.0952(15) Uani 1 1 d .
O2 O 0.6891(5) 0.4751(3) 1.0604(3) 0.1103(18) Uani 1 1 d .
O3 O 0.5179(3) 0.37356(19) 0.7646(3) 0.0665(9) Uani 1 1 d .
O4 O 0.2883(4) 0.42407(19) 0.9925(4) 0.0744(10) Uani 1 1 d .
H4 H 0.2470 0.3932 1.0148 0.089 Uiso 1 1 calc R
O5 O 0.4178(3) 0.2939(2) 1.0687(3) 0.0756(10) Uani 1 1 d .
N1 N 0.6330(3) 0.46688(17) 0.8465(3) 0.0404(7) Uani 1 1 d .
C1 C 0.5261(4) 0.4257(2) 0.8253(3) 0.0450(8) Uani 1 1 d .
C2 C 0.4194(4) 0.4508(2) 0.8740(4) 0.0481(9) Uani 1 1 d .
H2 H 0.4485 0.4904 0.9267 0.058 Uiso 1 1 calc R
C3 C 0.3724(4) 0.3905(2) 0.9387(4) 0.0491(9) Uani 1 1 d .
H3 H 0.3280 0.3553 0.8842 0.059 Uiso 1 1 calc R
C4 C 0.4728(4) 0.3520(3) 1.0209(4) 0.0597(11) Uani 1 1 d .
H4A H 0.5334 0.3335 0.9825 0.072 Uiso 1 1 calc R
H4B H 0.5133 0.3849 1.0797 0.072 Uiso 1 1 calc R
C5 C 0.5060(6) 0.2416(3) 1.1227(5) 0.0841(17) Uani 1 1 d .
H5A H 0.5514 0.2247 1.0688 0.101 Uiso 1 1 calc R
H5B H 0.4626 0.2006 1.1443 0.101 Uiso 1 1 calc R
C6 C 0.5950(6) 0.2688(3) 1.2247(4) 0.0711(14) Uani 1 1 d .
C7 C 0.5595(9) 0.3051(5) 1.3078(7) 0.113(3) Uani 1 1 d .
H7 H 0.4762 0.3147 1.2990 0.136 Uiso 1 1 calc R
C8 C 0.6369(13) 0.3282(6) 1.4027(6) 0.143(4) Uani 1 1 d .
H8 H 0.6080 0.3555 1.4553 0.172 Uiso 1 1 calc R
C9 C 0.7537(14) 0.3117(7) 1.4200(9) 0.160(5) Uani 1 1 d .
H9 H 0.8057 0.3239 1.4886 0.192 Uiso 1 1 calc R
C10 C 0.8033(9) 0.2763(7) 1.3389(11) 0.154(4) Uani 1 1 d .
H10 H 0.8870 0.2676 1.3497 0.185 Uiso 1 1 calc R
C11 C 0.7177(8) 0.2544(5) 1.2390(7) 0.115(3) Uani 1 1 d .
H11 H 0.7454 0.2301 1.1828 0.137 Uiso 1 1 calc R
C12 C 0.3166(4) 0.4801(3) 0.7776(5) 0.0689(13) Uani 1 1 d .
H12A H 0.2895 0.4415 0.7238 0.083 Uiso 1 1 calc R
H12B H 0.2473 0.4937 0.8087 0.083 Uiso 1 1 calc R
C13 C 0.3518(6) 0.5440(4) 0.7155(6) 0.093(2) Uani 1 1 d .
H13A H 0.4182 0.5300 0.6808 0.111 Uiso 1 1 calc R
H13B H 0.3823 0.5821 0.7694 0.111 Uiso 1 1 calc R
C14 C 0.2469(7) 0.5735(5) 0.6251(7) 0.114(3) Uani 1 1 d .
H14A H 0.2116 0.5352 0.5749 0.171 Uiso 1 1 calc R
H14B H 0.2771 0.6105 0.5833 0.171 Uiso 1 1 calc R
H14C H 0.1854 0.5935 0.6597 0.171 Uiso 1 1 calc R
C15 C 0.7386(3) 0.4429(2) 0.8019(3) 0.0417(8) Uani 1 1 d .
H15 H 0.7706 0.3971 0.8369 0.050 Uiso 1 1 calc R
C16 C 0.8377(3) 0.5025(2) 0.8323(3) 0.0418(8) Uani 1 1 d .
C17 C 0.8288(4) 0.5385(2) 0.9415(3) 0.0486(9) Uani 1 1 d .
H17A H 0.8384 0.5903 0.9361 0.058 Uiso 1 1 calc R
H17B H 0.8925 0.5206 1.0034 0.058 Uiso 1 1 calc R
C18 C 0.8167(4) 0.5508(2) 0.7253(3) 0.0503(9) Uani 1 1 d .
C19 C 0.8181(4) 0.4850(3) 0.6476(4) 0.0580(11) Uani 1 1 d .
H19 H 0.8079 0.4970 0.5675 0.070 Uiso 1 1 calc R
C20 C 0.7175(4) 0.4375(3) 0.6734(3) 0.0539(10) Uani 1 1 d .
H20A H 0.7258 0.3881 0.6498 0.065 Uiso 1 1 calc R
H20B H 0.6368 0.4554 0.6364 0.065 Uiso 1 1 calc R
C21 C 0.9427(4) 0.4481(3) 0.7023(4) 0.0631(12) Uani 1 1 d .
H21A H 0.9391 0.3965 0.6884 0.076 Uiso 1 1 calc R
H21B H 1.0093 0.4686 0.6735 0.076 Uiso 1 1 calc R
C22 C 0.9589(4) 0.4645(3) 0.8289(4) 0.0556(10) Uani 1 1 d .
H22A H 0.9692 0.4205 0.8732 0.067 Uiso 1 1 calc R
H22B H 1.0288 0.4959 0.8563 0.067 Uiso 1 1 calc R
C23 C 0.9208(5) 0.6062(3) 0.7282(5) 0.0703(13) Uani 1 1 d .
H23A H 0.9980 0.5813 0.7391 0.105 Uiso 1 1 calc R
H23B H 0.9235 0.6395 0.7892 0.105 Uiso 1 1 calc R
H23C H 0.9057 0.6321 0.6581 0.105 Uiso 1 1 calc R
C24 C 0.6962(5) 0.5941(3) 0.6986(5) 0.0706(14) Uani 1 1 d .
H24A H 0.7003 0.6318 0.7533 0.106 Uiso 1 1 calc R
H24B H 0.6288 0.5626 0.7012 0.106 Uiso 1 1 calc R
H24C H 0.6843 0.6148 0.6246 0.106 Uiso 1 1 calc R
S2 S 0.20962(11) 0.61190(6) 0.06583(9) 0.0558(3) Uani 1 1 d .
O6 O 0.1368(3) 0.55216(19) 0.0826(4) 0.0823(12) Uani 1 1 d .
O7 O 0.1739(5) 0.6491(3) -0.0387(3) 0.1010(15) Uani 1 1 d .
O8 O 0.1428(3) 0.77335(19) 0.2323(4) 0.0793(11) Uani 1 1 d .
O9 O -0.2003(3) 0.71536(19) 0.0142(4) 0.0718(10) Uani 1 1 d .
H9O H -0.2573 0.7436 0.0117 0.086 Uiso 1 1 calc R
O10 O -0.1052(3) 0.84423(18) -0.0680(3) 0.0613(8) Uani 1 1 d .
N2 N 0.2175(3) 0.67150(18) 0.1718(3) 0.0451(7) Uani 1 1 d .
C25 C 0.1221(4) 0.7169(2) 0.1815(4) 0.0535(10) Uani 1 1 d .
C26 C -0.0085(4) 0.6907(3) 0.1336(4) 0.0590(11) Uani 1 1 d .
H26 H -0.0065 0.6483 0.0859 0.071 Uiso 1 1 calc R
C27 C -0.0881(4) 0.7498(2) 0.0642(4) 0.0496(9) Uani 1 1 d .
H27 H -0.1038 0.7875 0.1155 0.059 Uiso 1 1 calc R
C28 C -0.0316(4) 0.7837(2) -0.0241(4) 0.0556(10) Uani 1 1 d .
H28A H 0.0519 0.7989 0.0090 0.067 Uiso 1 1 calc R
H28B H -0.0297 0.7494 -0.0838 0.067 Uiso 1 1 calc R
C29 C -0.0590(6) 0.8860(3) -0.1462(4) 0.0717(14) Uani 1 1 d .
H29A H 0.0297 0.8815 -0.1289 0.086 Uiso 1 1 calc R
H29B H -0.0783 0.9363 -0.1367 0.086 Uiso 1 1 calc R
C30 C -0.1082(4) 0.8655(2) -0.2670(3) 0.0637(12) Uani 1 1 d G
C31 C -0.0561(5) 0.8969(3) -0.3486(4) 0.125(3) Uani 1 1 d G
H31 H 0.0096 0.9286 -0.3274 0.150 Uiso 1 1 calc R
C32 C -0.1023(7) 0.8810(5) -0.4620(3) 0.161(5) Uani 1 1 d G
H32 H -0.0674 0.9020 -0.5166 0.193 Uiso 1 1 calc R
C33 C -0.2006(8) 0.8337(5) -0.4937(3) 0.165(5) Uani 1 1 d G
H33 H -0.2315 0.8230 -0.5695 0.198 Uiso 1 1 calc R
C34 C -0.2527(7) 0.8023(4) -0.4120(4) 0.158(5) Uani 1 1 d G
H34 H -0.3184 0.7706 -0.4332 0.190 Uiso 1 1 calc R
C35 C -0.2065(5) 0.8182(3) -0.2987(4) 0.114(3) Uani 1 1 d G
H35 H -0.2413 0.7972 -0.2440 0.137 Uiso 1 1 calc R
C36 C -0.0643(6) 0.6691(5) 0.2356(8) 0.116(3) Uani 1 1 d .
H36A H -0.0643 0.7117 0.2817 0.139 Uiso 1 1 calc R
H36B H -0.1494 0.6557 0.2058 0.139 Uiso 1 1 calc R
C37 C -0.0054(9) 0.6102(7) 0.3105(8) 0.137(4) Uani 1 1 d .
H37A H -0.0061 0.5667 0.2660 0.164 Uiso 1 1 calc R
H37B H 0.0797 0.6229 0.3420 0.164 Uiso 1 1 calc R
C38 C -0.0651(9) 0.5950(11) 0.4026(9) 0.206(8) Uani 1 1 d .
H38A H -0.1345 0.5641 0.3760 0.309 Uiso 1 1 calc R
H38B H -0.0921 0.6394 0.4295 0.309 Uiso 1 1 calc R
H38C H -0.0079 0.5716 0.4629 0.309 Uiso 1 1 calc R
C39 C 0.3455(4) 0.6946(2) 0.2184(3) 0.0480(9) Uani 1 1 d .
H39 H 0.3640 0.7376 0.1783 0.058 Uiso 1 1 calc R
C40 C 0.4293(4) 0.6322(2) 0.2017(3) 0.0493(9) Uani 1 1 d .
C41 C 0.3688(4) 0.5916(3) 0.0955(4) 0.0583(11) Uani 1 1 d .
H41A H 0.3816 0.5401 0.1068 0.070 Uiso 1 1 calc R
H41B H 0.4037 0.6065 0.0332 0.070 Uiso 1 1 calc R
C42 C 0.4533(5) 0.5905(3) 0.3154(4) 0.0671(13) Uani 1 1 d .
C43 C 0.4938(5) 0.6599(4) 0.3833(4) 0.0785(17) Uani 1 1 d .
H43 H 0.5192 0.6523 0.4650 0.094 Uiso 1 1 calc R
C44 C 0.3802(5) 0.7081(3) 0.3467(4) 0.0696(14) Uani 1 1 d .
H44A H 0.3998 0.7584 0.3639 0.084 Uiso 1 1 calc R
H44B H 0.3148 0.6934 0.3822 0.084 Uiso 1 1 calc R
C45 C 0.5941(5) 0.6898(4) 0.3311(6) 0.092(2) Uani 1 1 d .
H45A H 0.6732 0.6689 0.3660 0.111 Uiso 1 1 calc R
H45B H 0.5994 0.7419 0.3389 0.111 Uiso 1 1 calc R
C46 C 0.5537(5) 0.6678(4) 0.2059(5) 0.0751(15) Uani 1 1 d .
H46A H 0.5453 0.7096 0.1566 0.090 Uiso 1 1 calc R
H46B H 0.6112 0.6341 0.1853 0.090 Uiso 1 1 calc R
C47 C 0.3433(7) 0.5522(4) 0.3408(6) 0.092(2) Uani 1 1 d .
H47A H 0.3250 0.5101 0.2941 0.138 Uiso 1 1 calc R
H47B H 0.2738 0.5841 0.3258 0.138 Uiso 1 1 calc R
H47C H 0.3614 0.5381 0.4188 0.138 Uiso 1 1 calc R
C48 C 0.5579(7) 0.5336(4) 0.3238(7) 0.108(3) Uani 1 1 d .
H48A H 0.5338 0.4983 0.2652 0.162 Uiso 1 1 calc R
H48B H 0.5726 0.5102 0.3960 0.162 Uiso 1 1 calc R
H48C H 0.6316 0.5573 0.3154 0.162 Uiso 1 1 calc R

loop_
_atom_site_aniso_label
_atom_site_aniso_U_11
_atom_site_aniso_U_22
_atom_site_aniso_U_33
_atom_site_aniso_U_23
_atom_site_aniso_U_13
_atom_site_aniso_U_12
S1 0.0568(6) 0.0614(7) 0.0547(5) -0.0195(5) 0.0254(4) -0.0169(5)
O1 0.060(2) 0.066(2) 0.172(4) -0.064(3) 0.051(2) -0.0123(19)
O2 0.136(4) 0.145(4) 0.0494(19) -0.001(2) 0.021(2) -0.071(4)
O3 0.0593(19) 0.058(2) 0.090(2) -0.0306(18) 0.0329(17) -0.0176(16)
O4 0.076(2) 0.0508(19) 0.116(3) -0.0003(19) 0.063(2) -0.0036(18)
O5 0.062(2) 0.058(2) 0.099(3) 0.0210(19) 0.0034(18) -0.0228(17)
N1 0.0376(16) 0.0375(16) 0.0490(16) -0.0074(13) 0.0161(12) -0.0018(13)
C1 0.042(2) 0.043(2) 0.0514(19) -0.0060(17) 0.0146(16) -0.0048(17)
C2 0.043(2) 0.044(2) 0.062(2) -0.0049(17) 0.0208(17) -0.0030(17)
C3 0.043(2) 0.041(2) 0.068(2) -0.0078(18) 0.0224(18) -0.0097(17)
C4 0.052(3) 0.057(3) 0.070(3) 0.004(2) 0.016(2) -0.016(2)
C5 0.101(4) 0.050(3) 0.088(4) 0.007(3) -0.007(3) -0.012(3)
C6 0.079(4) 0.064(3) 0.066(3) 0.011(2) 0.009(3) -0.010(3)
C7 0.130(7) 0.118(6) 0.096(5) -0.002(5) 0.033(5) 0.020(5)
C8 0.194(11) 0.151(9) 0.065(4) -0.014(5) -0.010(5) 0.032(9)
C9 0.183(11) 0.158(10) 0.103(7) -0.040(7) -0.041(7) 0.006(9)
C10 0.099(6) 0.151(9) 0.182(10) -0.027(9) -0.032(6) 0.003(7)
C11 0.119(7) 0.114(6) 0.108(5) -0.024(5) 0.022(5) -0.008(5)
C12 0.046(2) 0.075(3) 0.090(3) 0.014(3) 0.023(2) 0.004(2)
C13 0.060(3) 0.109(5) 0.112(5) 0.042(4) 0.025(3) 0.008(3)
C14 0.088(5) 0.135(7) 0.120(6) 0.057(5) 0.026(4) 0.029(5)
C15 0.0390(19) 0.0374(19) 0.0506(19) -0.0059(15) 0.0141(15) 0.0014(15)
C16 0.0343(18) 0.044(2) 0.0474(18) -0.0033(15) 0.0100(14) -0.0001(15)
C17 0.043(2) 0.050(2) 0.051(2) -0.0069(17) 0.0084(16) -0.0059(18)
C18 0.048(2) 0.052(2) 0.052(2) 0.0041(17) 0.0131(17) -0.0021(19)
C19 0.062(3) 0.072(3) 0.045(2) -0.006(2) 0.0219(18) -0.012(2)
C20 0.053(2) 0.060(3) 0.051(2) -0.0134(19) 0.0164(17) -0.009(2)
C21 0.054(3) 0.069(3) 0.076(3) -0.016(2) 0.036(2) -0.005(2)
C22 0.037(2) 0.063(3) 0.068(3) -0.005(2) 0.0142(18) 0.004(2)
C23 0.074(3) 0.060(3) 0.083(3) 0.000(3) 0.030(3) -0.017(3)
C24 0.065(3) 0.066(3) 0.079(3) 0.026(3) 0.014(2) 0.008(3)
S2 0.0510(6) 0.0533(6) 0.0582(6) -0.0133(5) 0.0025(4) -0.0059(5)
O6 0.060(2) 0.0425(18) 0.147(4) -0.030(2) 0.027(2) -0.0137(16)
O7 0.111(3) 0.129(4) 0.050(2) -0.008(2) -0.008(2) 0.011(3)
O8 0.057(2) 0.0465(18) 0.122(3) -0.025(2) -0.0063(19) 0.0100(16)
O9 0.0413(17) 0.0519(18) 0.111(3) 0.0030(19) -0.0046(17) -0.0009(15)
O10 0.070(2) 0.0518(18) 0.0650(18) 0.0084(14) 0.0219(15) 0.0160(16)
N2 0.0395(17) 0.0371(17) 0.0544(18) -0.0021(14) 0.0018(13) -0.0016(14)
C25 0.045(2) 0.038(2) 0.072(3) -0.0002(19) 0.0001(18) 0.0058(18)
C26 0.042(2) 0.042(2) 0.086(3) 0.004(2) 0.000(2) 0.0020(18)
C27 0.038(2) 0.043(2) 0.066(2) -0.0018(18) 0.0076(17) 0.0054(17)
C28 0.053(3) 0.047(2) 0.066(3) -0.0019(19) 0.0135(19) 0.015(2)
C29 0.096(4) 0.050(3) 0.073(3) -0.001(2) 0.027(3) -0.002(3)
C30 0.082(3) 0.048(3) 0.065(3) 0.008(2) 0.023(2) 0.007(2)
C31 0.159(8) 0.139(7) 0.091(5) 0.007(5) 0.054(5) -0.041(7)
C32 0.216(12) 0.197(12) 0.084(5) 0.026(6) 0.062(6) -0.053(10)
C33 0.261(14) 0.163(9) 0.064(4) -0.002(5) 0.022(6) -0.071(10)
C34 0.206(11) 0.166(10) 0.084(5) -0.003(6) -0.005(6) -0.082(9)
C35 0.139(7) 0.124(6) 0.074(4) 0.002(4) 0.012(4) -0.047(6)
C36 0.061(4) 0.114(6) 0.165(7) 0.071(6) 0.009(4) -0.020(4)
C37 0.109(6) 0.171(9) 0.140(7) 0.066(7) 0.049(5) 0.024(7)
C38 0.117(7) 0.37(2) 0.153(8) 0.128(12) 0.071(6) 0.057(11)
C39 0.043(2) 0.040(2) 0.057(2) -0.0048(17) 0.0027(17) -0.0016(17)
C40 0.037(2) 0.052(2) 0.059(2) -0.0070(18) 0.0101(16) 0.0021(17)
C41 0.055(3) 0.058(3) 0.067(3) -0.017(2) 0.024(2) -0.006(2)
C42 0.056(3) 0.068(3) 0.070(3) 0.007(2) 0.001(2) 0.019(2)
C43 0.067(3) 0.099(4) 0.057(3) -0.011(3) -0.011(2) 0.027(3)
C44 0.058(3) 0.081(4) 0.060(3) -0.024(2) -0.008(2) 0.015(3)
C45 0.047(3) 0.096(5) 0.120(5) -0.032(4) -0.011(3) 0.007(3)
C46 0.043(2) 0.084(4) 0.099(4) -0.024(3) 0.017(2) -0.009(3)
C47 0.100(5) 0.087(4) 0.089(4) 0.038(3) 0.022(3) 0.010(4)
C48 0.090(5) 0.084(5) 0.136(6) 0.005(4) -0.004(4) 0.044(4)

loop_
_atom_type_symbol
_atom_type_description
_atom_type_scat_dispersion_real
_atom_type_scat_dispersion_imag
_atom_type_scat_source
C C 0.0033 0.0016 'International Tables Vol C Tables 4.2.6.8 and 6.1.1.4'
H H 0.0000 0.0000 'International Tables Vol C Tables 4.2.6.8 and 6.1.1.4'
O O 0.0106 0.0060 'International Tables Vol C Tables 4.2.6.8 and 6.1.1.4'
S S 0.1246 0.1234 'International Tables Vol C Tables 4.2.6.8 and 6.1.1.4'
N N 0.0061 0.0033 'International Tables Vol C Tables 4.2.6.8 and 6.1.1.4'

loop_
_geom_angle_atom_site_label_1
_geom_angle_atom_site_label_2
_geom_angle_atom_site_label_3
_geom_angle
O2 S1 O1 116.1(3)
O2 S1 N1 110.2(3)
O1 S1 N1 109.0(2)
O2 S1 C17 111.5(3)
O1 S1 C17 111.9(2)
N1 S1 C17 96.40(17)
C3 O4 H4 109.5
C4 O5 C5 112.4(4)
C1 N1 C15 119.5(3)
C1 N1 S1 123.4(2)
C15 N1 S1 110.8(2)
O3 C1 N1 119.6(3)
O3 C1 C2 121.8(4)
N1 C1 C2 118.4(3)
C1 C2 C3 111.7(3)
C1 C2 C12 109.0(4)
C3 C2 C12 111.4(4)
C1 C2 H2 108.2
C3 C2 H2 108.2
C12 C2 H2 108.2
O4 C3 C4 112.1(4)
O4 C3 C2 105.2(3)
C4 C3 C2 113.4(4)
O4 C3 H3 108.6
C4 C3 H3 108.6
C2 C3 H3 108.6
O5 C4 C3 107.7(4)
O5 C4 H4A 110.2
C3 C4 H4A 110.2
O5 C4 H4B 110.2
C3 C4 H4B 110.2
H4A C4 H4B 108.5
O5 C5 C6 114.4(5)
O5 C5 H5A 108.7
C6 C5 H5A 108.7
O5 C5 H5B 108.7
C6 C5 H5B 108.7
H5A C5 H5B 107.6
C7 C6 C11 117.4(7)
C7 C6 C5 122.5(7)
C11 C6 C5 120.0(6)
C8 C7 C6 124.1(10)
C8 C7 H7 117.9
C6 C7 H7 117.9
C9 C8 C7 119.0(10)
C9 C8 H8 120.5
C7 C8 H8 120.5
C8 C9 C10 122.5(9)
C8 C9 H9 118.8
C10 C9 H9 118.8
C9 C10 C11 116.0(10)
C9 C10 H10 122.0
C11 C10 H10 122.0
C6 C11 C10 120.8(9)
C6 C11 H11 119.6
C10 C11 H11 119.6
C13 C12 C2 115.1(5)
C13 C12 H12A 108.5
C2 C12 H12A 108.5
C13 C12 H12B 108.5
C2 C12 H12B 108.5
H12A C12 H12B 107.5
C12 C13 C14 113.6(6)
C12 C13 H13A 108.9
C14 C13 H13A 108.9
C12 C13 H13B 108.9
C14 C13 H13B 108.9
H13A C13 H13B 107.7
C13 C14 H14A 109.5
C13 C14 H14B 109.5
H14A C14 H14B 109.5
C13 C14 H14C 109.5
H14A C14 H14C 109.5
H14B C14 H14C 109.5
N1 C15 C20 116.6(3)
N1 C15 C16 106.7(3)
C20 C15 C16 103.0(3)
N1 C15 H15 110.1
C20 C15 H15 110.1
C16 C15 H15 110.1
C17 C16 C22 117.6(3)
C17 C16 C15 109.7(3)
C22 C16 C15 104.8(3)
C17 C16 C18 117.1(3)
C22 C16 C18 101.9(3)
C15 C16 C18 104.4(3)
C16 C17 S1 107.0(3)
C16 C17 H17A 110.3
S1 C17 H17A 110.3
C16 C17 H17B 110.3
S1 C17 H17B 110.3
H17A C17 H17B 108.6
C24 C18 C19 114.4(4)
C24 C18 C23 106.1(4)
C19 C18 C23 115.1(4)
C24 C18 C16 115.8(3)
C19 C18 C16 92.2(3)
C23 C18 C16 113.3(4)
C20 C19 C18 102.6(3)
C20 C19 C21 106.9(4)
C18 C19 C21 102.6(4)
C20 C19 H19 114.5
C18 C19 H19 114.5
C21 C19 H19 114.5
C19 C20 C15 103.1(3)
C19 C20 H20A 111.2
C15 C20 H20A 111.2
C19 C20 H20B 111.2
C15 C20 H20B 111.2
H20A C20 H20B 109.1
C22 C21 C19 103.3(3)
C22 C21 H21A 111.1
C19 C21 H21A 111.1
C22 C21 H21B 111.1
C19 C21 H21B 111.1
H21A C21 H21B 109.1
C16 C22 C21 102.4(3)
C16 C22 H22A 111.3
C21 C22 H22A 111.3
C16 C22 H22B 111.3
C21 C22 H22B 111.3
H22A C22 H22B 109.2
C18 C23 H23A 109.5
C18 C23 H23B 109.5
H23A C23 H23B 109.5
C18 C23 H23C 109.5
H23A C23 H23C 109.5
H23B C23 H23C 109.5
C18 C24 H24A 109.5
C18 C24 H24B 109.5
H24A C24 H24B 109.5
C18 C24 H24C 109.5
H24A C24 H24C 109.5
H24B C24 H24C 109.5
O6 S2 O7 117.1(3)
O6 S2 N2 109.4(2)
O7 S2 N2 108.8(2)
O6 S2 C41 112.9(2)
O7 S2 C41 110.4(3)
N2 S2 C41 96.27(19)
C27 O9 H9O 109.5
C29 O10 C28 114.5(4)
C25 N2 C39 119.2(3)
C25 N2 S2 123.9(3)
C39 N2 S2 111.1(3)
O8 C25 N2 120.6(4)
O8 C25 C26 121.7(4)
N2 C25 C26 117.5(4)
C25 C26 C27 111.5(4)
C25 C26 C36 107.5(5)
C27 C26 C36 109.4(5)
C25 C26 H26 109.5
C27 C26 H26 109.5
C36 C26 H26 109.5
O9 C27 C28 111.0(4)
O9 C27 C26 105.1(4)
C28 C27 C26 113.9(4)
O9 C27 H27 108.9
C28 C27 H27 108.9
C26 C27 H27 108.9
O10 C28 C27 107.2(4)
O10 C28 H28A 110.3
C27 C28 H28A 110.3
O10 C28 H28B 110.3
C27 C28 H28B 110.3
H28A C28 H28B 108.5
O10 C29 C30 114.5(4)
O10 C29 H29A 108.6
C30 C29 H29A 108.6
O10 C29 H29B 108.6
C30 C29 H29B 108.6
H29A C29 H29B 107.6
C31 C30 C35 120.0
C31 C30 C29 118.5(3)
C35 C30 C29 121.5(3)
C32 C31 C30 120.0
C32 C31 H31 120.0
C30 C31 H31 120.0
C31 C32 C33 120.0
C31 C32 H32 120.0
C33 C32 H32 120.0
C32 C33 C34 120.0
C32 C33 H33 120.0
C34 C33 H33 120.0
C35 C34 C33 120.0
C35 C34 H34 120.0
C33 C34 H34 120.0
C34 C35 C30 120.0
C34 C35 H35 120.0
C30 C35 H35 120.0
C37 C36 C26 118.4(7)
C37 C36 H36A 107.7
C26 C36 H36A 107.7
C37 C36 H36B 107.7
C26 C36 H36B 107.7
H36A C36 H36B 107.1
C38 C37 C36 113.5(9)
C38 C37 H37A 108.9
C36 C37 H37A 108.9
C38 C37 H37B 108.9
C36 C37 H37B 108.9
H37A C37 H37B 107.7
C37 C38 H38A 109.5
C37 C38 H38B 109.5
H38A C38 H38B 109.5
C37 C38 H38C 109.5
H38A C38 H38C 109.5
H38B C38 H38C 109.5
N2 C39 C40 107.4(3)
N2 C39 C44 115.6(4)
C40 C39 C44 103.7(3)
N2 C39 H39 110.0
C40 C39 H39 110.0
C44 C39 H39 110.0
C41 C40 C46 117.9(4)
C41 C40 C39 108.7(3)
C46 C40 C39 104.4(4)
C41 C40 C42 117.8(4)
C46 C40 C42 102.4(4)
C39 C40 C42 104.1(3)
C40 C41 S2 107.5(3)
C40 C41 H41A 110.2
S2 C41 H41A 110.2
C40 C41 H41B 110.2
S2 C41 H41B 110.2
H41A C41 H41B 108.5
C47 C42 C43 115.8(5)
C47 C42 C40 115.6(4)
C43 C42 C40 91.9(4)
C47 C42 C48 107.6(5)
C43 C42 C48 113.9(5)
C40 C42 C48 111.6(5)
C45 C43 C44 107.9(5)
C45 C43 C42 103.6(5)
C44 C43 C42 102.0(4)
C45 C43 H43 114.0
C44 C43 H43 114.0
C42 C43 H43 114.0
C43 C44 C39 101.5(4)
C43 C44 H44A 111.5
C39 C44 H44A 111.5
C43 C44 H44B 111.5
C39 C44 H44B 111.5
H44A C44 H44B 109.3
C43 C45 C46 103.9(4)
C43 C45 H45A 111.0
C46 C45 H45A 111.0
C43 C45 H45B 111.0
C46 C45 H45B 111.0
H45A C45 H45B 109.0
C40 C46 C45 101.8(4)
C40 C46 H46A 111.4
C45 C46 H46A 111.4
C40 C46 H46B 111.4
C45 C46 H46B 111.4
H46A C46 H46B 109.3
C42 C47 H47A 109.5
C42 C47 H47B 109.5
H47A C47 H47B 109.5
C42 C47 H47C 109.5
H47A C47 H47C 109.5
H47B C47 H47C 109.5
C42 C48 H48A 109.5
C42 C48 H48B 109.5
H48A C48 H48B 109.5
C42 C48 H48C 109.5
H48A C48 H48C 109.5
H48B C48 H48C 109.5

loop_
_geom_bond_atom_site_label_1
_geom_bond_atom_site_label_2
_geom_bond_distance
S1 O2 1.394(5)
S1 O1 1.432(4)
S1 N1 1.694(3)
S1 C17 1.785(4)
O3 C1 1.206(5)
O4 C3 1.409(5)
O4 H4 0.8200
O5 C4 1.428(6)
O5 C5 1.430(7)
N1 C1 1.393(5)
N1 C15 1.476(5)
C1 C2 1.523(5)
C2 C3 1.528(6)
C2 C12 1.542(7)
C2 H2 0.9800
C3 C4 1.502(7)
C3 H3 0.9800
C4 H4A 0.9700
C4 H4B 0.9700
C5 C6 1.490(8)
C5 H5A 0.9700
C5 H5B 0.9700
C6 C7 1.348(10)
C6 C11 1.369(10)
C7 C8 1.346(13)
C7 H7 0.9300
C8 C9 1.312(16)
C8 H8 0.9300
C9 C10 1.401(16)
C9 H9 0.9300
C10 C11 1.423(12)
C10 H10 0.9300
C11 H11 0.9300
C12 C13 1.505(8)
C12 H12A 0.9700
C12 H12B 0.9700
C13 C14 1.516(9)
C13 H13A 0.9700
C13 H13B 0.9700
C14 H14A 0.9600
C14 H14B 0.9600
C14 H14C 0.9600
C15 C20 1.531(5)
C15 C16 1.548(5)
C15 H15 0.9800
C16 C17 1.512(5)
C16 C22 1.535(6)
C16 C18 1.553(6)
C17 H17A 0.9700
C17 H17B 0.9700
C18 C24 1.537(7)
C18 C19 1.546(7)
C18 C23 1.546(7)
C19 C20 1.517(6)
C19 C21 1.558(7)
C19 H19 0.9800
C20 H20A 0.9700
C20 H20B 0.9700
C21 C22 1.540(6)
C21 H21A 0.9700
C21 H21B 0.9700
C22 H22A 0.9700
C22 H22B 0.9700
C23 H23A 0.9600
C23 H23B 0.9600
C23 H23C 0.9600
C24 H24A 0.9600
C24 H24B 0.9600
C24 H24C 0.9600
S2 O6 1.417(4)
S2 O7 1.421(4)
S2 N2 1.686(3)
S2 C41 1.774(5)
O8 C25 1.209(6)
O9 C27 1.415(5)
O9 H9O 0.8200
O10 C29 1.414(6)
O10 C28 1.421(5)
N2 C25 1.385(5)
N2 C39 1.478(5)
C25 C26 1.523(6)
C26 C27 1.537(6)
C26 C36 1.564(9)
C26 H26 0.9800
C27 C28 1.504(7)
C27 H27 0.9800
C28 H28A 0.9700
C28 H28B 0.9700
C29 C30 1.496(6)
C29 H29A 0.9700
C29 H29B 0.9700
C30 C31 1.3900
C30 C35 1.3900
C31 C32 1.3900
C31 H31 0.9300
C32 C33 1.3900
C32 H32 0.9300
C33 C34 1.3900
C33 H33 0.9300
C34 C35 1.3900
C34 H34 0.9300
C35 H35 0.9300
C36 C37 1.476(11)
C36 H36A 0.9700
C36 H36B 0.9700
C37 C38 1.457(11)
C37 H37A 0.9700
C37 H37B 0.9700
C38 H38A 0.9600
C38 H38B 0.9600
C38 H38C 0.9600
C39 C40 1.532(6)
C39 C44 1.541(6)
C39 H39 0.9800
C40 C41 1.514(6)
C40 C46 1.531(6)
C40 C42 1.554(7)
C41 H41A 0.9700
C41 H41B 0.9700
C42 C47 1.512(9)
C42 C43 1.539(8)
C42 C48 1.561(8)
C43 C45 1.517(10)
C43 C44 1.533(7)
C43 H43 0.9800
C44 H44A 0.9700
C44 H44B 0.9700
C45 C46 1.542(9)
C45 H45A 0.9700
C45 H45B 0.9700
C46 H46A 0.9700
C46 H46B 0.9700
C47 H47A 0.9600
C47 H47B 0.9600
C47 H47C 0.9600
C48 H48A 0.9600
C48 H48B 0.9600
C48 H48C 0.9600

loop_
_geom_hbond_atom_site_label_D
_geom_hbond_atom_site_label_H
_geom_hbond_atom_site_label_A
_geom_hbond_distance_DH
_geom_hbond_distance_HA
_geom_hbond_distance_DA
_geom_hbond_angle_DHA
_geom_hbond_site_symmetry_A
O4 H4 O10 0.82 2.06 2.844(5) 161.1 2_546
O9 H9O O5 0.82 2.06 2.816(5) 153.1 2_556

loop_
_geom_torsion_atom_site_label_1
_geom_torsion_atom_site_label_2
_geom_torsion_atom_site_label_3
_geom_torsion_atom_site_label_4
_geom_torsion
O2 S1 N1 C1 54.6(4)
O1 S1 N1 C1 -73.8(4)
C17 S1 N1 C1 170.4(3)
O2 S1 N1 C15 -97.2(4)
O1 S1 N1 C15 134.4(3)
C17 S1 N1 C15 18.5(3)
C15 N1 C1 O3 -4.9(6)
S1 N1 C1 O3 -154.4(4)
C15 N1 C1 C2 178.9(3)
S1 N1 C1 C2 29.4(5)
O3 C1 C2 C3 55.1(6)
N1 C1 C2 C3 -128.8(4)
O3 C1 C2 C12 -68.4(6)
N1 C1 C2 C12 107.7(4)
C1 C2 C3 O4 171.3(4)
C12 C2 C3 O4 -66.5(5)
C1 C2 C3 C4 48.4(5)
C12 C2 C3 C4 170.6(4)
C5 O5 C4 C3 163.3(4)
O4 C3 C4 O5 65.4(5)
C2 C3 C4 O5 -175.6(4)
C4 O5 C5 C6 66.1(7)
O5 C5 C6 C7 48.8(9)
O5 C5 C6 C11 -134.1(7)
C11 C6 C7 C8 0.5(13)
C5 C6 C7 C8 177.6(9)
C6 C7 C8 C9 -3.9(18)
C7 C8 C9 C10 6(2)
C8 C9 C10 C11 -4(2)
C7 C6 C11 C10 0.9(13)
C5 C6 C11 C10 -176.3(9)
C9 C10 C11 C6 0.9(17)
C1 C2 C12 C13 -61.2(6)
C3 C2 C12 C13 175.0(5)
C2 C12 C13 C14 -177.3(6)
C1 N1 C15 C20 61.6(5)
S1 N1 C15 C20 -145.3(3)
C1 N1 C15 C16 176.0(3)
S1 N1 C15 C16 -30.9(3)
N1 C15 C16 C17 31.0(4)
C20 C15 C16 C17 154.3(3)
N1 C15 C16 C22 158.1(3)
C20 C15 C16 C22 -78.7(4)
N1 C15 C16 C18 -95.2(3)
C20 C15 C16 C18 28.1(4)
C22 C16 C17 S1 -137.6(3)
C15 C16 C17 S1 -18.0(4)
C18 C16 C17 S1 100.6(3)
O2 S1 C17 C16 115.0(4)
O1 S1 C17 C16 -113.1(3)
N1 S1 C17 C16 0.3(3)
C17 C16 C18 C24 -53.8(5)
C22 C16 C18 C24 176.5(4)
C15 C16 C18 C24 67.6(5)
C17 C16 C18 C19 -172.3(3)
C22 C16 C18 C19 58.0(4)
C15 C16 C18 C19 -50.9(3)
C17 C16 C18 C23 69.1(5)
C22 C16 C18 C23 -60.6(5)
C15 C16 C18 C23 -169.5(4)
C24 C18 C19 C20 -63.2(5)
C23 C18 C19 C20 173.4(4)
C16 C18 C19 C20 56.4(4)
C24 C18 C19 C21 -174.0(4)
C23 C18 C19 C21 62.6(5)
C16 C18 C19 C21 -54.4(4)
C18 C19 C20 C15 -42.0(5)
C21 C19 C20 C15 65.5(4)
N1 C15 C20 C19 124.6(4)
C16 C15 C20 C19 8.2(4)
C20 C19 C21 C22 -75.3(4)
C18 C19 C21 C22 32.3(4)
C17 C16 C22 C21 -169.6(4)
C15 C16 C22 C21 68.4(4)
C18 C16 C22 C21 -40.2(4)
C19 C21 C22 C16 4.8(5)
O6 S2 N2 C25 -75.0(4)
O7 S2 N2 C25 54.0(4)
C41 S2 N2 C25 168.0(4)
O6 S2 N2 C39 132.2(3)
O7 S2 N2 C39 -98.8(3)
C41 S2 N2 C39 15.2(3)
C39 N2 C25 O8 -3.6(7)
S2 N2 C25 O8 -154.4(4)
C39 N2 C25 C26 -179.3(4)
S2 N2 C25 C26 30.0(6)
O8 C25 C26 C27 50.0(7)
N2 C25 C26 C27 -134.4(4)
O8 C25 C26 C36 -69.9(7)
N2 C25 C26 C36 105.7(6)
C25 C26 C27 O9 173.0(4)
C36 C26 C27 O9 -68.3(6)
C25 C26 C27 C28 51.3(6)
C36 C26 C27 C28 170.1(5)
C29 O10 C28 C27 175.1(4)
O9 C27 C28 O10 70.9(5)
C26 C27 C28 O10 -170.8(4)
C28 O10 C29 C30 93.3(6)
O10 C29 C30 C31 -171.5(4)
O10 C29 C30 C35 10.6(7)
C35 C30 C31 C32 0.0
C29 C30 C31 C32 -177.8(5)
C30 C31 C32 C33 0.0
C31 C32 C33 C34 0.0
C32 C33 C34 C35 0.0
C33 C34 C35 C30 0.0
C31 C30 C35 C34 0.0
C29 C30 C35 C34 177.8(5)
C25 C26 C36 C37 -61.8(9)
C27 C26 C36 C37 177.0(7)
C26 C36 C37 C38 179.8(11)
C25 N2 C39 C40 176.6(4)
S2 N2 C39 C40 -29.1(4)
C25 N2 C39 C44 61.5(5)
S2 N2 C39 C44 -144.3(3)
N2 C39 C40 C41 31.4(5)
C44 C39 C40 C41 154.3(4)
N2 C39 C40 C46 158.1(4)
C44 C39 C40 C46 -79.1(5)
N2 C39 C40 C42 -94.9(4)
C44 C39 C40 C42 27.9(5)
C46 C40 C41 S2 -139.1(4)
C39 C40 C41 S2 -20.7(4)
C42 C40 C41 S2 97.3(4)
O6 S2 C41 C40 -110.4(4)
O7 S2 C41 C40 116.5(4)
N2 S2 C41 C40 3.7(4)
C41 C40 C42 C47 -52.5(6)
C46 C40 C42 C47 176.4(5)
C39 C40 C42 C47 67.9(5)
C41 C40 C42 C43 -172.4(4)
C46 C40 C42 C43 56.5(4)
C39 C40 C42 C43 -52.0(4)
C41 C40 C42 C48 70.9(6)
C46 C40 C42 C48 -60.2(6)
C39 C40 C42 C48 -168.7(5)
C47 C42 C43 C45 -173.9(5)
C40 C42 C43 C45 -54.1(4)
C48 C42 C43 C45 60.6(6)
C47 C42 C43 C44 -61.8(6)
C40 C42 C43 C44 58.0(5)
C48 C42 C43 C44 172.7(5)
C45 C43 C44 C39 65.3(5)
C42 C43 C44 C39 -43.4(6)
N2 C39 C44 C43 126.2(5)
C40 C39 C44 C43 8.9(5)
C44 C43 C45 C46 -74.8(6)
C42 C43 C45 C46 32.9(6)
C41 C40 C46 C45 -169.8(5)
C39 C40 C46 C45 69.5(5)
C42 C40 C46 C45 -38.8(5)
C43 C45 C46 C40 3.8(6)

loop_
_cod_related_entry_id
_cod_related_entry_database
_cod_related_entry_code
1 ChemSpider 30658513
